data_2015584
loop_
_publ_author_name
'Xi-Quan Che'
'Yu-Xiang Gao'
'Jing-Wei Wang'

_publ_section_title
;
 A novel 8-carboxyindeno[1,2-<i>b</i>]quinoxalin-11-one
 thiosemicarbazone zinc(II) Schiff base complex
;
_journal_coeditor_code SQ3031
_journal_issue 9
_journal_name_full 'Acta Crystallographica Section C'
_journal_page_first m440
_journal_page_last m442
_journal_paper_doi 10.1107/S0108270106027582
_journal_volume 62
_journal_year 2006
_chemical_formula_iupac '[Zn2 (C17 H9 N5 O2 S)2 (C2 H6 O S)2] , 3C2 H6 O S'
_chemical_formula_moiety 'C44 H48 N10 O9 S7 Zn2'
_chemical_formula_sum 'C44 H48 N10 O9 S7 Zn2'
_chemical_formula_weight 1216.08
_chemical_name_systematic
;bis(\m-11-thiosemicarbazonoindeno[1,2-b]quinoxaline-8-carboxylato)bis[(dimethyl
sulfoxide)zinc(II)]
 dimethyl sulfoxide trisolvate
;
_space_group_IT_number 2
_symmetry_cell_setting triclinic
_symmetry_space_group_name_Hall '-P 1'
_symmetry_space_group_name_H-M 'P -1'
_atom_sites_solution_hydrogens geom
_atom_sites_solution_primary direct
_atom_sites_solution_secondary difmap
_audit_creation_method SHELXL97
_cell_angle_alpha 76.490(5)
_cell_angle_beta 80.577(5)
_cell_angle_gamma 79.533(5)
_cell_formula_units_Z 2
_cell_length_a 11.716(3)
_cell_length_b 15.063(4)
_cell_length_c 15.837(4)
_cell_measurement_reflns_used 286
_cell_measurement_temperature 293(2)
_cell_measurement_theta_max 20.56
_cell_measurement_theta_min 2.52
_cell_volume 2650.7(12)
_computing_cell_refinement 'APEX 2'
_computing_data_collection 'APEX2 (Bruker, Year?)'
_computing_data_reduction 'SAINT (Bruker, 2002)'
_computing_molecular_graphics 'SHELXTL-Plus (Sheldrick, 1990)'
_computing_publication_material 'Please provide missing details'
_computing_structure_refinement 'SHELXL97 (Sheldrick, 1997)'
_computing_structure_solution 'SHELXS97 (Sheldrick, 1997)'
_diffrn_ambient_temperature 293(2)
_diffrn_measured_fraction_theta_full 0.983
_diffrn_measured_fraction_theta_max 0.983
_diffrn_measurement_device_type 'Bruker SMART APEXII CCD area-detector'
_diffrn_measurement_method '\f and \w'
_diffrn_radiation_monochromator graphite
_diffrn_radiation_source 'fine-focus sealed tube'
_diffrn_radiation_type MoK\a
_diffrn_radiation_wavelength 0.71073
_diffrn_reflns_av_R_equivalents 0.0457
_diffrn_reflns_av_sigmaI/netI 0.1116
_diffrn_reflns_limit_h_max 14
_diffrn_reflns_limit_h_min -13
_diffrn_reflns_limit_k_max 18
_diffrn_reflns_limit_k_min -13
_diffrn_reflns_limit_l_max 19
_diffrn_reflns_limit_l_min -18
_diffrn_reflns_number 14815
_diffrn_reflns_theta_full 25.50
_diffrn_reflns_theta_max 25.50
_diffrn_reflns_theta_min 1.41
_diffrn_standards_decay_% 0
_diffrn_standards_interval_time 10
_exptl_absorpt_coefficient_mu 1.245
_exptl_absorpt_correction_T_max 0.9275
_exptl_absorpt_correction_T_min 0.8562
_exptl_absorpt_correction_type multi-scan
_exptl_absorpt_process_details '(SADABS; Bruker, 2002)'
_exptl_crystal_colour 'dark red'
_exptl_crystal_density_diffrn 1.524
_exptl_crystal_density_method 'not measured'
_exptl_crystal_description block
_exptl_crystal_F_000 1252
_exptl_crystal_size_max 0.14
_exptl_crystal_size_mid 0.13
_exptl_crystal_size_min 0.06
_refine_diff_density_max 0.969
_refine_diff_density_min -0.377
_refine_ls_extinction_method none
_refine_ls_goodness_of_fit_ref 0.969
_refine_ls_hydrogen_treatment constr
_refine_ls_matrix_type full
_refine_ls_number_parameters 666
_refine_ls_number_reflns 9680
_refine_ls_number_restraints 4
_refine_ls_restrained_S_all 0.969
_refine_ls_R_factor_all 0.1336
_refine_ls_R_factor_gt 0.0695
_refine_ls_shift/su_max 0.002
_refine_ls_shift/su_mean 0.000
_refine_ls_structure_factor_coef Fsqd
_refine_ls_weighting_details 'calc w = 1/[\s^2^(Fo^2^)+(0.0896P)^2^] where P=(Fo^2^+2Fc^2^)/3'
_refine_ls_weighting_scheme calc
_refine_ls_wR_factor_gt 0.1541
_refine_ls_wR_factor_ref 0.1880
_reflns_number_gt 5453
_reflns_number_total 9680
_reflns_threshold_expression I>2\s(I)
_cod_data_source_file sq3031.cif
_cod_data_source_block I
_cod_depositor_comments
;
 Marking attached hydrogen atoms.

 Antanas Vaitkus,
 2017-11-30
;
_cod_original_cell_volume 2650.6(12)
_cod_original_sg_symbol_H-M P-1
_cod_database_code 2015584
_cod_database_fobs_code 2015584

loop_
_symmetry_equiv_pos_as_xyz
'x, y, z'
'-x, -y, -z'

loop_
_atom_site_type_symbol
_atom_site_label
_atom_site_fract_x
_atom_site_fract_y
_atom_site_fract_z
_atom_site_U_iso_or_equiv
_atom_site_adp_type
_atom_site_calc_flag
_atom_site_refinement_flags
_atom_site_occupancy
_atom_site_disorder_assembly
_atom_site_disorder_group
_atom_site_attached_hydrogens
Zn Zn1 0.34118(7) 0.53667(5) 0.67855(5) 0.0357(2) Uani d . 1 A . 0
Zn Zn2 0.15689(7) 0.81510(5) 0.95498(5) 0.0364(2) Uani d . 1 . . 0
S S1 0.53033(17) 0.40211(14) 0.70673(13) 0.0527(5) Uani d . 1 . . 0
S S2 -0.03368(17) 0.78819(13) 1.07804(13) 0.0500(5) Uani d . 1 . . 0
S S3 0.2489(7) 0.4707(6) 0.8764(5) 0.085(2) Uani d PD 0.60 A 1 0
S S3' 0.2422(13) 0.4268(9) 0.8676(8) 0.107(4) Uani d PD 0.40 A 2 0
S S4 0.23224(19) 0.63395(14) 1.09622(13) 0.0578(6) Uani d . 1 . . 0
S S5 0.32588(19) 0.98353(14) 0.52558(15) 0.0646(6) Uani d . 1 . . 0
S S6 0.16281(19) 0.82696(15) 0.34419(15) 0.0616(6) Uani d . 1 . . 0
S S7 0.3158(2) 0.15430(19) 0.67779(17) 0.0608(7) Uani d P 0.80 B 1 0
S S7' 0.2100(11) 0.2042(8) 0.6859(8) 0.070(3) Uiso d P 0.20 B 2 0
N N1 0.5427(5) 0.3432(4) 0.5590(4) 0.0447(15) Uani d . 1 . . 0
H H1A 0.5171 0.3451 0.5106 0.054 Uiso calc R 1 . . 0
H H1B 0.6039 0.3050 0.5734 0.054 Uiso calc R 1 . . 0
N N2 0.3907(4) 0.4598(3) 0.5897(3) 0.0315(12) Uani d . 1 . . 0
N N3 0.3487(4) 0.4514(3) 0.5180(3) 0.0303(12) Uani d . 1 . . 0
N N4 0.1966(4) 0.6080(3) 0.6092(3) 0.0298(12) Uani d . 1 . . 0
N N5 -0.0009(4) 0.6808(3) 0.5135(3) 0.0354(13) Uani d . 1 . . 0
N N6 -0.0337(5) 0.9327(4) 1.1476(3) 0.0445(15) Uani d . 1 . . 0
H H6A -0.0041 0.9803 1.1497 0.053 Uiso calc R 1 . . 0
H H6B -0.0945 0.9183 1.1832 0.053 Uiso calc R 1 . . 0
N N7 0.1111(4) 0.9043(3) 1.0331(3) 0.0305(12) Uani d . 1 . . 0
N N8 0.1556(5) 0.9762(4) 1.0456(3) 0.0376(13) Uani d . 1 . . 0
N N9 0.3037(4) 0.8856(4) 0.8945(3) 0.0336(12) Uani d . 1 . . 0
N N10 0.4923(5) 0.9912(4) 0.8220(3) 0.0396(14) Uani d . 1 . . 0
O O1 0.1158(4) 0.7699(3) 0.8609(3) 0.0439(12) Uani d . 1 . . 0
O O2 -0.0044(5) 0.8970(3) 0.8117(3) 0.0586(14) Uani d . 1 . . 0
O O3 0.3833(4) 0.6256(3) 0.7346(3) 0.0454(12) Uani d . 1 . . 0
O O4 0.4943(5) 0.6811(4) 0.6118(3) 0.0602(15) Uani d . 1 . . 0
O O5 0.2254(4) 0.4812(3) 0.7798(3) 0.0535(13) Uani d . 1 . . 0
O O6 0.2659(4) 0.7006(3) 1.0119(3) 0.0533(13) Uani d . 1 . . 0
O O7 0.2554(5) 1.0421(4) 0.4583(4) 0.089(2) Uani d . 1 . . 0
O O8 0.2323(5) 0.7789(4) 0.4184(4) 0.0680(16) Uani d . 1 . . 0
O O9 0.2308(6) 0.0913(4) 0.7204(4) 0.092(2) Uani d . 1 . . 0
C C1 0.4885(6) 0.3981(4) 0.6105(4) 0.0369(16) Uani d . 1 . . 0
C C2 0.2540(5) 0.5072(4) 0.4983(4) 0.0285(14) Uani d . 1 . . 0
C C3 0.1937(5) 0.5031(4) 0.4250(4) 0.0313(15) Uani d . 1 . . 0
C C4 0.2233(6) 0.4448(5) 0.3657(4) 0.0385(16) Uani d . 1 . . 0
H H4 0.2916 0.4023 0.3670 0.046 Uiso calc R 1 . . 0
C C5 0.1479(6) 0.4520(5) 0.3046(4) 0.0451(18) Uani d . 1 . . 0
H H5 0.1667 0.4139 0.2643 0.054 Uiso calc R 1 . . 0
C C6 0.0454(6) 0.5144(5) 0.3022(5) 0.0498(19) Uani d . 1 . . 0
H H6 -0.0039 0.5173 0.2609 0.060 Uiso calc R 1 . . 0
C C7 0.0161(6) 0.5725(5) 0.3610(4) 0.0456(18) Uani d . 1 . . 0
H H7 -0.0525 0.6148 0.3596 0.055 Uiso calc R 1 . . 0
C C8 0.0912(5) 0.5663(4) 0.4220(4) 0.0292(14) Uani d . 1 . . 0
C C9 0.0819(5) 0.6166(4) 0.4925(4) 0.0293(14) Uani d . 1 . . 0
C C10 0.1817(5) 0.5794(4) 0.5405(4) 0.0290(14) Uani d . 1 . . 0
C C11 0.1098(5) 0.6762(4) 0.6329(4) 0.0303(14) Uani d . 1 . . 0
C C12 0.0140(5) 0.7119(4) 0.5851(4) 0.0307(14) Uani d . 1 . . 0
C C13 -0.0702(6) 0.7822(4) 0.6129(4) 0.0410(17) Uani d . 1 . . 0
H H13 -0.1337 0.8068 0.5820 0.049 Uiso calc R 1 . . 0
C C14 -0.0602(6) 0.8150(5) 0.6841(4) 0.0426(17) Uani d . 1 . . 0
H H14 -0.1166 0.8617 0.7010 0.051 Uiso calc R 1 . . 0
C C15 0.0348(6) 0.7786(4) 0.7324(4) 0.0352(15) Uani d . 1 . . 0
C C16 0.1157(5) 0.7100(4) 0.7078(4) 0.0325(15) Uani d . 1 . . 0
H H16 0.1766 0.6844 0.7411 0.039 Uiso calc R 1 . . 0
C C17 0.0467(6) 0.8195(5) 0.8070(4) 0.0381(16) Uani d . 1 . . 0
C C18 0.0140(6) 0.8821(4) 1.0904(4) 0.0369(16) Uani d . 1 . . 0
C C19 0.2502(6) 0.9976(4) 0.9934(4) 0.0343(15) Uani d . 1 . . 0
C C20 0.3085(6) 1.0738(4) 1.0002(5) 0.0398(17) Uani d . 1 . . 0
C C21 0.2821(6) 1.1319(5) 1.0591(5) 0.0475(19) Uani d . 1 . . 0
H H21 0.2165 1.1282 1.1010 0.057 Uiso calc R 1 . . 0
C C22 0.3561(7) 1.1960(5) 1.0538(5) 0.053(2) Uani d . 1 . . 0
H H22 0.3396 1.2358 1.0925 0.064 Uiso calc R 1 . . 0
C C23 0.4530(7) 1.2012(5) 0.9923(5) 0.060(2) Uani d . 1 . . 0
H H23 0.5018 1.2439 0.9912 0.071 Uiso calc R 1 . . 0
C C24 0.4804(7) 1.1453(5) 0.9324(5) 0.052(2) Uani d . 1 . . 0
H H24 0.5456 1.1506 0.8903 0.063 Uiso calc R 1 . . 0
C C25 0.4074(6) 1.0805(4) 0.9370(4) 0.0378(16) Uani d . 1 . . 0
C C26 0.4144(6) 1.0090(4) 0.8872(4) 0.0358(16) Uani d . 1 . . 0
C C27 0.3175(6) 0.9574(4) 0.9227(4) 0.0325(15) Uani d . 1 . . 0
C C28 0.3894(5) 0.8624(4) 0.8273(4) 0.0322(15) Uani d . 1 . . 0
C C29 0.4804(6) 0.9155(4) 0.7915(4) 0.0356(16) Uani d . 1 . . 0
C C30 0.5619(6) 0.8892(5) 0.7225(4) 0.0420(17) Uani d . 1 . . 0
H H30 0.6225 0.9232 0.6984 0.050 Uiso calc R 1 . . 0
C C31 0.5531(6) 0.8152(5) 0.6909(4) 0.0443(18) Uani d . 1 . . 0
H H31 0.6065 0.8001 0.6442 0.053 Uiso calc R 1 . . 0
C C32 0.4636(6) 0.7598(4) 0.7277(4) 0.0340(15) Uani d . 1 . . 0
C C33 0.3840(5) 0.7840(4) 0.7948(4) 0.0344(15) Uani d . 1 . . 0
H H33 0.3254 0.7481 0.8195 0.041 Uiso calc R 1 . . 0
C C34 0.4481(6) 0.6828(5) 0.6873(5) 0.0420(17) Uani d . 1 . . 0
C C35 0.1348(14) 0.5508(11) 0.9183(11) 0.093(5) Uiso d PD 0.60 A 1 3
C C35' 0.265(3) 0.516(2) 0.921(2) 0.141(13) Uiso d PD 0.40 A 2 3
C C36 0.1836(16) 0.3725(11) 0.9332(12) 0.094(5) Uiso d PD 0.60 A 1 3
C C36' 0.103(2) 0.420(2) 0.9305(17) 0.104(9) Uiso d PD 0.40 A 2 3
C C37 0.3665(8) 0.5573(6) 1.1120(6) 0.081(3) Uani d . 1 . . 0
H H37A 0.3869 0.5236 1.0658 0.121 Uiso calc R 1 . . 0
H H37B 0.3572 0.5149 1.1673 0.121 Uiso calc R 1 . . 0
H H37C 0.4275 0.5924 1.1112 0.121 Uiso calc R 1 . . 0
C C38 0.2269(7) 0.6898(5) 1.1827(5) 0.064(2) Uani d . 1 . . 0
H H38A 0.2991 0.7132 1.1782 0.096 Uiso calc R 1 . . 0
H H38B 0.2156 0.6467 1.2375 0.096 Uiso calc R 1 . . 0
H H38C 0.1632 0.7400 1.1798 0.096 Uiso calc R 1 . . 0
C C39 0.2303(7) 0.9150(6) 0.6006(6) 0.086(3) Uani d . 1 . . 0
H H39A 0.1802 0.9520 0.6377 0.129 Uiso calc R 1 . . 0
H H39B 0.2754 0.8645 0.6358 0.129 Uiso calc R 1 . . 0
H H39C 0.1836 0.8914 0.5689 0.129 Uiso calc R 1 . . 0
C C40 0.4149(7) 0.8962(6) 0.4774(5) 0.068(2) Uani d . 1 . . 0
H H40A 0.3677 0.8686 0.4496 0.102 Uiso calc R 1 . . 0
H H40B 0.4510 0.8499 0.5219 0.102 Uiso calc R 1 . . 0
H H40C 0.4743 0.9225 0.4347 0.102 Uiso calc R 1 . . 0
C C41 0.0520(8) 0.9098(6) 0.3831(6) 0.089(3) Uani d . 1 . . 0
H H41A 0.0080 0.8805 0.4356 0.133 Uiso calc R 1 . . 0
H H41B 0.0008 0.9366 0.3394 0.133 Uiso calc R 1 . . 0
H H41C 0.0872 0.9574 0.3956 0.133 Uiso calc R 1 . . 0
C C42 0.2476(9) 0.9062(7) 0.2727(6) 0.099(3) Uani d . 1 . . 0
H H42A 0.2601 0.9510 0.3032 0.148 Uiso calc R 1 . . 0
H H42B 0.2071 0.9369 0.2234 0.148 Uiso calc R 1 . . 0
H H42C 0.3217 0.8737 0.2526 0.148 Uiso calc R 1 . . 0
C C43 0.2676(9) 0.2226(6) 0.5766(6) 0.077(3) Uani d . 1 . . 3
C C44 0.2906(9) 0.2446(6) 0.7377(6) 0.086(3) Uani d . 1 . . 3

loop_
_atom_site_aniso_label
_atom_site_aniso_U_11
_atom_site_aniso_U_22
_atom_site_aniso_U_33
_atom_site_aniso_U_12
_atom_site_aniso_U_13
_atom_site_aniso_U_23
Zn1 0.0369(5) 0.0385(5) 0.0365(4) -0.0014(4) -0.0078(3) -0.0183(4)
Zn2 0.0385(5) 0.0408(5) 0.0349(4) -0.0073(4) -0.0035(3) -0.0174(4)
S1 0.0489(12) 0.0607(13) 0.0525(12) 0.0055(10) -0.0211(9) -0.0204(10)
S2 0.0446(11) 0.0520(12) 0.0580(12) -0.0131(9) 0.0013(9) -0.0213(10)
S3 0.098(4) 0.137(7) 0.037(3) -0.068(5) -0.014(2) -0.010(3)
S3' 0.145(10) 0.131(11) 0.054(5) -0.029(8) -0.018(5) -0.027(6)
S4 0.0693(14) 0.0533(13) 0.0535(12) -0.0134(11) -0.0134(11) -0.0090(10)
S5 0.0609(14) 0.0502(13) 0.0796(16) -0.0046(11) 0.0018(12) -0.0176(11)
S6 0.0608(14) 0.0610(13) 0.0690(14) -0.0128(11) -0.0101(11) -0.0214(11)
S7 0.0471(16) 0.0666(17) 0.0556(16) -0.0019(13) 0.0055(13) -0.0004(13)
N1 0.044(4) 0.044(3) 0.045(3) 0.012(3) -0.010(3) -0.021(3)
N2 0.030(3) 0.031(3) 0.034(3) -0.001(2) -0.005(2) -0.011(2)
N3 0.032(3) 0.029(3) 0.032(3) -0.003(2) -0.002(2) -0.015(2)
N4 0.031(3) 0.030(3) 0.032(3) -0.003(2) -0.006(2) -0.014(2)
N5 0.033(3) 0.039(3) 0.037(3) 0.000(3) -0.011(3) -0.011(3)
N6 0.046(4) 0.044(3) 0.046(3) -0.011(3) 0.002(3) -0.016(3)
N7 0.025(3) 0.038(3) 0.032(3) -0.007(2) -0.003(2) -0.012(2)
N8 0.038(3) 0.039(3) 0.041(3) -0.004(3) -0.009(3) -0.017(3)
N9 0.035(3) 0.041(3) 0.028(3) -0.010(3) 0.000(2) -0.013(2)
N10 0.034(3) 0.052(4) 0.039(3) -0.016(3) 0.000(3) -0.017(3)
O1 0.040(3) 0.054(3) 0.045(3) -0.005(2) -0.007(2) -0.028(2)
O2 0.076(4) 0.047(3) 0.061(3) 0.003(3) -0.015(3) -0.032(3)
O3 0.048(3) 0.045(3) 0.052(3) -0.008(2) -0.009(2) -0.026(2)
O4 0.071(4) 0.071(4) 0.045(3) -0.003(3) 0.003(3) -0.037(3)
O5 0.053(3) 0.062(3) 0.045(3) -0.013(3) -0.004(2) -0.008(3)
O6 0.050(3) 0.053(3) 0.050(3) 0.002(2) -0.007(2) -0.004(3)
O7 0.087(4) 0.062(4) 0.083(4) 0.023(3) 0.010(4) 0.013(3)
O8 0.052(3) 0.061(4) 0.086(4) 0.002(3) -0.013(3) -0.011(3)
O9 0.104(5) 0.072(4) 0.093(5) -0.033(4) 0.042(4) -0.027(4)
C1 0.038(4) 0.029(4) 0.044(4) -0.011(3) -0.005(3) -0.005(3)
C2 0.026(3) 0.032(3) 0.031(3) -0.003(3) -0.003(3) -0.014(3)
C3 0.028(4) 0.035(4) 0.034(4) -0.013(3) -0.002(3) -0.008(3)
C4 0.037(4) 0.045(4) 0.036(4) -0.007(3) -0.004(3) -0.014(3)
C5 0.063(5) 0.042(4) 0.037(4) -0.014(4) -0.005(4) -0.018(3)
C6 0.051(5) 0.058(5) 0.051(5) -0.015(4) -0.018(4) -0.018(4)
C7 0.033(4) 0.058(5) 0.047(4) -0.003(3) -0.011(3) -0.011(4)
C8 0.029(4) 0.034(4) 0.026(3) -0.007(3) -0.005(3) -0.004(3)
C9 0.027(3) 0.040(4) 0.025(3) -0.010(3) -0.006(3) -0.007(3)
C10 0.030(4) 0.030(3) 0.027(3) -0.007(3) -0.004(3) -0.003(3)
C11 0.030(4) 0.024(3) 0.039(4) -0.005(3) -0.007(3) -0.008(3)
C12 0.030(4) 0.025(3) 0.036(4) -0.002(3) -0.003(3) -0.008(3)
C13 0.037(4) 0.041(4) 0.047(4) 0.001(3) -0.018(3) -0.011(3)
C14 0.035(4) 0.043(4) 0.049(4) 0.007(3) -0.002(3) -0.020(3)
C15 0.038(4) 0.034(4) 0.039(4) -0.007(3) -0.007(3) -0.014(3)
C16 0.033(4) 0.032(4) 0.035(4) -0.005(3) -0.006(3) -0.011(3)
C17 0.032(4) 0.043(4) 0.041(4) -0.006(3) 0.003(3) -0.016(3)
C18 0.033(4) 0.044(4) 0.033(4) 0.002(3) -0.002(3) -0.017(3)
C19 0.031(4) 0.039(4) 0.036(4) -0.005(3) -0.006(3) -0.014(3)
C20 0.039(4) 0.035(4) 0.050(4) -0.003(3) -0.013(3) -0.014(3)
C21 0.046(5) 0.046(4) 0.057(5) -0.001(4) -0.010(4) -0.025(4)
C22 0.070(6) 0.045(5) 0.056(5) -0.006(4) -0.019(4) -0.026(4)
C23 0.067(6) 0.046(5) 0.078(6) -0.021(4) -0.011(5) -0.027(4)
C24 0.056(5) 0.043(4) 0.065(5) -0.019(4) -0.010(4) -0.017(4)
C25 0.043(4) 0.036(4) 0.040(4) -0.005(3) -0.014(3) -0.012(3)
C26 0.038(4) 0.036(4) 0.036(4) -0.007(3) -0.006(3) -0.010(3)
C27 0.035(4) 0.034(4) 0.031(3) -0.006(3) -0.003(3) -0.011(3)
C28 0.033(4) 0.036(4) 0.031(3) -0.005(3) -0.008(3) -0.011(3)
C29 0.037(4) 0.038(4) 0.035(4) -0.013(3) -0.003(3) -0.010(3)
C30 0.038(4) 0.057(5) 0.037(4) -0.024(3) 0.001(3) -0.012(3)
C31 0.035(4) 0.058(5) 0.040(4) -0.003(4) 0.004(3) -0.020(4)
C32 0.032(4) 0.040(4) 0.036(4) -0.007(3) -0.004(3) -0.017(3)
C33 0.033(4) 0.040(4) 0.037(4) -0.013(3) -0.006(3) -0.015(3)
C34 0.031(4) 0.047(4) 0.053(5) 0.009(3) -0.010(3) -0.028(4)
C37 0.100(7) 0.059(6) 0.076(6) 0.019(5) -0.022(5) -0.014(5)
C38 0.069(6) 0.072(6) 0.059(5) -0.001(5) -0.024(4) -0.027(4)
C39 0.053(6) 0.090(7) 0.086(7) 0.003(5) 0.005(5) 0.020(6)
C40 0.055(5) 0.074(6) 0.076(6) 0.012(4) -0.016(4) -0.028(5)
C41 0.066(6) 0.098(7) 0.082(7) 0.024(6) -0.010(5) -0.008(6)
C42 0.098(8) 0.130(9) 0.066(6) -0.037(7) -0.007(6) -0.003(6)
C43 0.107(8) 0.066(6) 0.060(5) 0.006(5) -0.037(5) -0.017(5)
C44 0.125(9) 0.084(7) 0.059(6) -0.040(6) -0.006(6) -0.017(5)

loop_
_atom_type_symbol
_atom_type_description
_atom_type_scat_dispersion_real
_atom_type_scat_dispersion_imag
_atom_type_scat_source
C C 0.0033 0.0016 'International Tables Vol C Tables 4.2.6.8 and 6.1.1.4'
H H 0.0000 0.0000 'International Tables Vol C Tables 4.2.6.8 and 6.1.1.4'
N N 0.0061 0.0033 'International Tables Vol C Tables 4.2.6.8 and 6.1.1.4'
O O 0.0106 0.0060 'International Tables Vol C Tables 4.2.6.8 and 6.1.1.4'
Zn Zn 0.2839 1.4301 'International Tables Vol C Tables 4.2.6.8 and 6.1.1.4'
S S 0.1246 0.1234 'International Tables Vol C Tables 4.2.6.8 and 6.1.1.4'

loop_
_geom_angle_atom_site_label_1
_geom_angle_atom_site_label_2
_geom_angle_atom_site_label_3
_geom_angle
_geom_angle_publ_flag
O3 Zn1 N2 146.2(2) y
O3 Zn1 O5 97.4(2) y
N2 Zn1 O5 112.9(2) y
O3 Zn1 N4 105.88(19) y
N2 Zn1 N4 89.77(19) y
O5 Zn1 N4 89.41(19) y
O3 Zn1 S1 98.57(14) y
N2 Zn1 S1 63.62(15) y
O5 Zn1 S1 98.18(14) y
N4 Zn1 S1 153.25(14) y
O1 Zn2 N7 146.2(2) y
O1 Zn2 O6 100.3(2) y
N7 Zn2 O6 110.7(2) y
O1 Zn2 N9 103.75(19) y
N7 Zn2 N9 89.0(2) y
O6 Zn2 N9 91.7(2) y
O1 Zn2 S2 101.09(14) y
N7 Zn2 S2 63.33(15) y
O6 Zn2 S2 95.92(14) y
N9 Zn2 S2 152.26(14) y
C1 S1 Zn1 72.9(2) ?
C18 S2 Zn2 73.2(2) ?
O5 S3 C36 103.2(7) ?
O5 S3 C35 103.6(8) ?
C36 S3 C35 94.1(9) ?
O5 S3' C36' 108.5(13) ?
O5 S3' C35' 100.7(15) ?
C36' S3' C35' 90.4(16) ?
O6 S4 C38 107.6(4) ?
O6 S4 C37 102.3(4) ?
C38 S4 C37 98.1(4) ?
O7 S5 C40 106.8(4) ?
O7 S5 C39 106.4(4) ?
C40 S5 C39 98.9(4) ?
O8 S6 C42 107.0(4) ?
O8 S6 C41 107.7(4) ?
C42 S6 C41 96.8(5) ?
O9 S7 C44 106.2(4) ?
O9 S7 C43 109.0(5) ?
C44 S7 C43 97.8(4) ?
C44 S7' O9 106.4(8) ?
C44 S7' C43 107.9(8) ?
O9 S7' C43 104.9(7) ?
C1 N1 H1A 120.0 ?
C1 N1 H1B 120.0 ?
H1A N1 H1B 120.0 ?
N3 N2 C1 114.5(5) ?
N3 N2 Zn1 135.5(4) ?
C1 N2 Zn1 109.9(4) ?
C2 N3 N2 115.7(5) ?
C10 N4 C11 114.8(5) ?
C10 N4 Zn1 117.5(4) ?
C11 N4 Zn1 127.5(4) ?
C9 N5 C12 114.2(5) ?
C18 N6 H6A 120.0 ?
C18 N6 H6B 120.0 ?
H6A N6 H6B 120.0 ?
N8 N7 C18 114.7(5) ?
N8 N7 Zn2 135.4(4) ?
C18 N7 Zn2 109.7(4) ?
C19 N8 N7 116.2(5) ?
C27 N9 C28 114.7(5) ?
C27 N9 Zn2 118.3(4) ?
C28 N9 Zn2 127.0(4) ?
C26 N10 C29 114.8(6) ?
C17 O1 Zn2 122.3(4) ?
C34 O3 Zn1 116.9(4) ?
S3' O5 S3 27.5(5) ?
S3' O5 Zn1 131.5(7) ?
S3 O5 Zn1 119.7(4) ?
S4 O6 Zn2 125.0(3) ?
S7 O9 S7' 50.1(5) ?
N1 C1 N2 121.7(6) ?
N1 C1 S1 124.8(5) ?
N2 C1 S1 113.4(5) ?
N3 C2 C10 131.7(5) ?
N3 C2 C3 122.2(5) ?
C10 C2 C3 106.0(5) ?
C8 C3 C4 120.2(6) ?
C8 C3 C2 110.3(5) ?
C4 C3 C2 129.4(6) ?
C5 C4 C3 118.1(6) ?
C5 C4 H4 120.9 ?
C3 C4 H4 120.9 ?
C6 C5 C4 121.7(6) ?
C6 C5 H5 119.2 ?
C4 C5 H5 119.2 ?
C5 C6 C7 120.3(7) ?
C5 C6 H6 119.9 ?
C7 C6 H6 119.9 ?
C6 C7 C8 118.5(6) ?
C6 C7 H7 120.7 ?
C8 C7 H7 120.7 ?
C7 C8 C3 121.3(6) ?
C7 C8 C9 130.5(6) ?
C3 C8 C9 108.2(5) ?
N5 C9 C10 123.7(5) ?
N5 C9 C8 128.3(5) ?
C10 C9 C8 107.9(5) ?
N4 C10 C9 122.8(5) ?
N4 C10 C2 129.7(5) ?
C9 C10 C2 107.6(5) ?
N4 C11 C16 119.3(5) ?
N4 C11 C12 121.7(5) ?
C16 C11 C12 119.0(5) ?
N5 C12 C13 118.8(6) ?
N5 C12 C11 123.0(5) ?
C13 C12 C11 118.2(6) ?
C14 C13 C12 121.3(6) ?
C14 C13 H13 119.4 ?
C12 C13 H13 119.4 ?
C13 C14 C15 120.5(6) ?
C13 C14 H14 119.7 ?
C15 C14 H14 119.7 ?
C16 C15 C14 119.2(6) ?
C16 C15 C17 121.5(6) ?
C14 C15 C17 119.2(6) ?
C15 C16 C11 121.7(6) ?
C15 C16 H16 119.1 ?
C11 C16 H16 119.1 ?
O2 C17 O1 124.7(6) ?
O2 C17 C15 119.7(6) ?
O1 C17 C15 115.5(6) ?
N6 C18 N7 120.7(6) ?
N6 C18 S2 125.6(5) ?
N7 C18 S2 113.7(5) ?
N8 C19 C27 131.2(6) ?
N8 C19 C20 122.0(6) ?
C27 C19 C20 106.8(6) ?
C21 C20 C25 120.3(6) ?
C21 C20 C19 130.0(7) ?
C25 C20 C19 109.7(6) ?
C20 C21 C22 118.3(7) ?
C20 C21 H21 120.9 ?
C22 C21 H21 120.9 ?
C23 C22 C21 120.9(7) ?
C23 C22 H22 119.6 ?
C21 C22 H22 119.6 ?
C22 C23 C24 122.1(7) ?
C22 C23 H23 118.9 ?
C24 C23 H23 118.9 ?
C23 C24 C25 117.7(7) ?
C23 C24 H24 121.1 ?
C25 C24 H24 121.1 ?
C24 C25 C20 120.8(6) ?
C24 C25 C26 131.6(7) ?
C20 C25 C26 107.6(6) ?
N10 C26 C27 123.7(6) ?
N10 C26 C25 128.0(6) ?
C27 C26 C25 108.3(5) ?
N9 C27 C19 129.7(6) ?
N9 C27 C26 122.7(6) ?
C19 C27 C26 107.6(5) ?
N9 C28 C33 118.7(6) ?
N9 C28 C29 121.7(5) ?
C33 C28 C29 119.6(6) ?
N10 C29 C30 119.2(6) ?
N10 C29 C28 122.3(6) ?
C30 C29 C28 118.4(6) ?
C31 C30 C29 120.9(6) ?
C31 C30 H30 119.6 ?
C29 C30 H30 119.6 ?
C30 C31 C32 121.3(6) ?
C30 C31 H31 119.4 ?
C32 C31 H31 119.4 ?
C33 C32 C31 118.7(6) ?
C33 C32 C34 120.0(6) ?
C31 C32 C34 120.9(6) ?
C32 C33 C28 121.0(6) ?
C32 C33 H33 119.5 ?
C28 C33 H33 119.5 ?
O4 C34 O3 125.6(7) ?
O4 C34 C32 118.7(7) ?
O3 C34 C32 115.7(6) ?
S4 C37 H37A 109.5 ?
S4 C37 H37B 109.5 ?
H37A C37 H37B 109.5 ?
S4 C37 H37C 109.5 ?
H37A C37 H37C 109.5 ?
H37B C37 H37C 109.5 ?
S4 C38 H38A 109.5 ?
S4 C38 H38B 109.5 ?
H38A C38 H38B 109.5 ?
S4 C38 H38C 109.5 ?
H38A C38 H38C 109.5 ?
H38B C38 H38C 109.5 ?
S5 C39 H39A 109.5 ?
S5 C39 H39B 109.5 ?
H39A C39 H39B 109.5 ?
S5 C39 H39C 109.5 ?
H39A C39 H39C 109.5 ?
H39B C39 H39C 109.5 ?
S5 C40 H40A 109.5 ?
S5 C40 H40B 109.5 ?
H40A C40 H40B 109.5 ?
S5 C40 H40C 109.5 ?
H40A C40 H40C 109.5 ?
H40B C40 H40C 109.5 ?
S6 C41 H41A 109.5 ?
S6 C41 H41B 109.5 ?
H41A C41 H41B 109.5 ?
S6 C41 H41C 109.5 ?
H41A C41 H41C 109.5 ?
H41B C41 H41C 109.5 ?
S6 C42 H42A 109.5 ?
S6 C42 H42B 109.5 ?
H42A C42 H42B 109.5 ?
S6 C42 H42C 109.5 ?
H42A C42 H42C 109.5 ?
H42B C42 H42C 109.5 ?
S7' C43 S7 44.2(4) ?
S7' C44 S7 45.6(5) ?

loop_
_geom_bond_atom_site_label_1
_geom_bond_atom_site_label_2
_geom_bond_distance
_geom_bond_publ_flag
Zn1 O3 1.941(4) y
Zn1 N2 1.976(5) y
Zn1 O5 2.045(5) y
Zn1 N4 2.151(5) y
Zn1 S1 2.736(2) y
Zn2 O1 1.935(4) y
Zn2 N7 1.980(5) y
Zn2 O6 2.066(5) y
Zn2 N9 2.157(5) y
Zn2 S2 2.735(2) y
S1 C1 1.692(7) ?
S2 C18 1.675(7) ?
S3 O5 1.564(8) ?
S3 C36 1.774(15) ?
S3 C35 1.783(14) ?
S3' O5 1.463(14) ?
S3' C36' 1.774(17) ?
S3' C35' 1.830(18) ?
S4 O6 1.514(5) ?
S4 C38 1.755(7) ?
S4 C37 1.790(8) ?
S5 O7 1.477(6) ?
S5 C40 1.763(7) ?
S5 C39 1.773(8) ?
S6 O8 1.506(6) ?
S6 C42 1.768(9) ?
S6 C41 1.770(8) ?
S7 O9 1.474(6) ?
S7 C44 1.790(9) ?
S7 C43 1.805(8) ?
S7' C44 1.621(15) ?
S7' O9 1.646(13) ?
S7' C43 1.729(14) ?
N1 C1 1.308(8) ?
N1 H1A 0.8600 ?
N1 H1B 0.8600 ?
N2 N3 1.350(7) ?
N2 C1 1.371(8) ?
N3 C2 1.299(7) ?
N4 C10 1.307(7) ?
N4 C11 1.380(7) ?
N5 C9 1.301(7) ?
N5 C12 1.371(8) ?
N6 C18 1.310(7) ?
N6 H6A 0.8600 ?
N6 H6B 0.8600 ?
N7 N8 1.351(7) ?
N7 C18 1.374(8) ?
N8 C19 1.312(8) ?
N9 C27 1.307(8) ?
N9 C28 1.400(7) ?
N10 C26 1.305(8) ?
N10 C29 1.374(8) ?
O1 C17 1.285(7) ?
O2 C17 1.223(7) ?
O3 C34 1.276(8) ?
O4 C34 1.232(8) ?
C2 C10 1.471(8) ?
C2 C3 1.473(8) ?
C3 C8 1.390(8) ?
C3 C4 1.392(8) ?
C4 C5 1.387(9) ?
C4 H4 0.9300 ?
C5 C6 1.384(9) ?
C5 H5 0.9300 ?
C6 C7 1.385(9) ?
C6 H6 0.9300 ?
C7 C8 1.386(8) ?
C7 H7 0.9300 ?
C8 C9 1.469(8) ?
C9 C10 1.454(8) ?
C11 C16 1.411(8) ?
C11 C12 1.412(8) ?
C12 C13 1.409(8) ?
C13 C14 1.360(9) ?
C13 H13 0.9300 ?
C14 C15 1.410(9) ?
C14 H14 0.9300 ?
C15 C16 1.352(8) ?
C15 C17 1.490(9) ?
C16 H16 0.9300 ?
C19 C27 1.448(8) ?
C19 C20 1.470(9) ?
C20 C21 1.386(9) ?
C20 C25 1.403(9) ?
C21 C22 1.390(10) ?
C21 H21 0.9300 ?
C22 C23 1.370(10) ?
C22 H22 0.9300 ?
C23 C24 1.373(10) ?
C23 H23 0.9300 ?
C24 C25 1.393(9) ?
C24 H24 0.9300 ?
C25 C26 1.461(9) ?
C26 C27 1.454(9) ?
C28 C33 1.408(8) ?
C28 C29 1.414(8) ?
C29 C30 1.410(9) ?
C30 C31 1.349(9) ?
C30 H30 0.9300 ?
C31 C32 1.423(9) ?
C31 H31 0.9300 ?
C32 C33 1.367(8) ?
C32 C34 1.500(9) ?
C33 H33 0.9300 ?
C37 H37A 0.9600 ?
C37 H37B 0.9600 ?
C37 H37C 0.9600 ?
C38 H38A 0.9600 ?
C38 H38B 0.9600 ?
C38 H38C 0.9600 ?
C39 H39A 0.9600 ?
C39 H39B 0.9600 ?
C39 H39C 0.9600 ?
C40 H40A 0.9600 ?
C40 H40B 0.9600 ?
C40 H40C 0.9600 ?
C41 H41A 0.9600 ?
C41 H41B 0.9600 ?
C41 H41C 0.9600 ?
C42 H42A 0.9600 ?
C42 H42B 0.9600 ?
C42 H42C 0.9600 ?

loop_
_geom_hbond_atom_site_label_D
_geom_hbond_atom_site_label_H
_geom_hbond_atom_site_label_A
_geom_hbond_site_symmetry_A
_geom_hbond_distance_DH
_geom_hbond_distance_HA
_geom_hbond_distance_DA
_geom_hbond_angle_DHA
N1 H1A O4 2_666 0.86 2.10 2.922(7) 160.9
N1 H1B O8 2_666 0.86 2.10 2.950(7) 168.1
N6 H6A O2 2_577 0.86 2.10 2.912(7) 156.7
N6 H6B O9 2_567 0.86 2.02 2.863(8) 166.3

loop_
_geom_torsion_atom_site_label_1
_geom_torsion_atom_site_label_2
_geom_torsion_atom_site_label_3
_geom_torsion_atom_site_label_4
_geom_torsion
O3 Zn1 S1 C1 -147.8(3)
N2 Zn1 S1 C1 1.8(3)
O5 Zn1 S1 C1 113.4(3)
N4 Zn1 S1 C1 8.2(4)
O1 Zn2 S2 C18 -147.6(3)
N7 Zn2 S2 C18 0.4(3)
O6 Zn2 S2 C18 110.6(3)
N9 Zn2 S2 C18 5.6(4)
O3 Zn1 N2 N3 -122.2(6)
O5 Zn1 N2 N3 86.2(6)
N4 Zn1 N2 N3 -3.1(6)
S1 Zn1 N2 N3 174.0(6)
O3 Zn1 N2 C1 61.5(6)
O5 Zn1 N2 C1 -90.2(4)
N4 Zn1 N2 C1 -179.5(4)
S1 Zn1 N2 C1 -2.3(3)
C1 N2 N3 C2 178.0(5)
Zn1 N2 N3 C2 1.8(8)
O3 Zn1 N4 C10 153.3(4)
N2 Zn1 N4 C10 3.7(4)
O5 Zn1 N4 C10 -109.2(4)
S1 Zn1 N4 C10 -2.0(7)
O3 Zn1 N4 C11 -33.1(5)
N2 Zn1 N4 C11 177.3(5)
O5 Zn1 N4 C11 64.4(5)
S1 Zn1 N4 C11 171.6(4)
O1 Zn2 N7 N8 -116.0(6)
O6 Zn2 N7 N8 89.1(6)
N9 Zn2 N7 N8 -2.3(6)
S2 Zn2 N7 N8 175.3(6)
O1 Zn2 N7 C18 68.2(5)
O6 Zn2 N7 C18 -86.8(4)
N9 Zn2 N7 C18 -178.2(4)
S2 Zn2 N7 C18 -0.5(3)
C18 N7 N8 C19 178.3(5)
Zn2 N7 N8 C19 2.6(8)
O1 Zn2 N9 C27 147.9(4)
N7 Zn2 N9 C27 -0.5(5)
O6 Zn2 N9 C27 -111.1(5)
S2 Zn2 N9 C27 -5.1(7)
O1 Zn2 N9 C28 -32.9(5)
N7 Zn2 N9 C28 178.7(5)
O6 Zn2 N9 C28 68.1(5)
S2 Zn2 N9 C28 174.1(3)
N7 Zn2 O1 C17 23.4(7)
O6 Zn2 O1 C17 179.6(5)
N9 Zn2 O1 C17 -86.1(5)
S2 Zn2 O1 C17 81.4(5)
N2 Zn1 O3 C34 33.2(6)
O5 Zn1 O3 C34 -173.0(4)
N4 Zn1 O3 C34 -81.5(5)
S1 Zn1 O3 C34 87.5(4)
C36' S3' O5 S3 94(2)
C35' S3' O5 S3 0.2(16)
C36' S3' O5 Zn1 168.6(10)
C35' S3' O5 Zn1 74.5(16)
C36 S3 O5 S3' -26.0(16)
C35 S3 O5 S3' -124(2)
C36 S3 O5 Zn1 -149.9(7)
C35 S3 O5 Zn1 112.4(7)
O3 Zn1 O5 S3' -66.1(7)
N2 Zn1 O5 S3' 98.5(7)
N4 Zn1 O5 S3' -172.0(7)
S1 Zn1 O5 S3' 33.7(7)
O3 Zn1 O5 S3 -35.3(5)
N2 Zn1 O5 S3 129.3(5)
N4 Zn1 O5 S3 -141.2(5)
S1 Zn1 O5 S3 64.5(5)
C38 S4 O6 Zn2 -73.4(5)
C37 S4 O6 Zn2 -176.2(4)
O1 Zn2 O6 S4 -103.5(4)
N7 Zn2 O6 S4 62.6(4)
N9 Zn2 O6 S4 152.2(4)
S2 Zn2 O6 S4 -1.1(4)
C44 S7 O9 S7' 50.5(7)
C43 S7 O9 S7' -54.0(6)
C44 S7' O9 S7 -58.5(7)
C43 S7' O9 S7 55.7(6)
N3 N2 C1 N1 7.1(8)
Zn1 N2 C1 N1 -175.7(5)
N3 N2 C1 S1 -173.5(4)
Zn1 N2 C1 S1 3.7(6)
Zn1 S1 C1 N1 176.7(6)
Zn1 S1 C1 N2 -2.6(4)
N2 N3 C2 C10 -0.2(9)
N2 N3 C2 C3 -176.5(5)
N3 C2 C3 C8 176.3(6)
C10 C2 C3 C8 -0.8(7)
N3 C2 C3 C4 -0.9(10)
C10 C2 C3 C4 -178.0(6)
C8 C3 C4 C5 -0.1(9)
C2 C3 C4 C5 176.8(6)
C3 C4 C5 C6 -0.5(10)
C4 C5 C6 C7 0.7(11)
C5 C6 C7 C8 -0.2(10)
C6 C7 C8 C3 -0.3(10)
C6 C7 C8 C9 -178.4(6)
C4 C3 C8 C7 0.5(9)
C2 C3 C8 C7 -176.9(6)
C4 C3 C8 C9 179.0(5)
C2 C3 C8 C9 1.5(7)
C12 N5 C9 C10 0.6(9)
C12 N5 C9 C8 177.7(6)
C7 C8 C9 N5 -0.8(11)
C3 C8 C9 N5 -179.1(6)
C7 C8 C9 C10 176.6(6)
C3 C8 C9 C10 -1.7(7)
C11 N4 C10 C9 0.3(8)
Zn1 N4 C10 C9 174.7(4)
C11 N4 C10 C2 -178.5(6)
Zn1 N4 C10 C2 -4.1(8)
N5 C9 C10 N4 -0.3(9)
C8 C9 C10 N4 -177.9(5)
N5 C9 C10 C2 178.7(6)
C8 C9 C10 C2 1.1(6)
N3 C2 C10 N4 2.0(11)
C3 C2 C10 N4 178.7(6)
N3 C2 C10 C9 -176.9(6)
C3 C2 C10 C9 -0.2(6)
C10 N4 C11 C16 178.1(5)
Zn1 N4 C11 C16 4.4(8)
C10 N4 C11 C12 -0.8(8)
Zn1 N4 C11 C12 -174.5(4)
C9 N5 C12 C13 179.3(6)
C9 N5 C12 C11 -1.1(9)
N4 C11 C12 N5 1.2(9)
C16 C11 C12 N5 -177.6(6)
N4 C11 C12 C13 -179.2(5)
C16 C11 C12 C13 2.0(9)
N5 C12 C13 C14 179.3(6)
C11 C12 C13 C14 -0.3(10)
C12 C13 C14 C15 -0.4(10)
C13 C14 C15 C16 -0.7(10)
C13 C14 C15 C17 176.7(6)
C14 C15 C16 C11 2.5(10)
C17 C15 C16 C11 -174.8(6)
N4 C11 C16 C15 178.0(6)
C12 C11 C16 C15 -3.1(9)
Zn2 O1 C17 O2 -3.9(9)
Zn2 O1 C17 C15 173.2(4)
C16 C15 C17 O2 157.7(6)
C14 C15 C17 O2 -19.5(10)
C16 C15 C17 O1 -19.5(9)
C14 C15 C17 O1 163.2(6)
N8 N7 C18 N6 4.4(8)
Zn2 N7 C18 N6 -178.8(5)
N8 N7 C18 S2 -175.9(4)
Zn2 N7 C18 S2 0.9(5)
Zn2 S2 C18 N6 179.0(6)
Zn2 S2 C18 N7 -0.6(4)
N7 N8 C19 C27 0.4(10)
N7 N8 C19 C20 -179.4(5)
N8 C19 C20 C21 2.5(11)
C27 C19 C20 C21 -177.4(7)
N8 C19 C20 C25 179.6(6)
C27 C19 C20 C25 -0.2(7)
C25 C20 C21 C22 -0.3(10)
C19 C20 C21 C22 176.6(7)
C20 C21 C22 C23 -0.3(11)
C21 C22 C23 C24 1.3(12)
C22 C23 C24 C25 -1.5(12)
C23 C24 C25 C20 0.8(10)
C23 C24 C25 C26 -176.7(7)
C21 C20 C25 C24 0.1(10)
C19 C20 C25 C24 -177.4(6)
C21 C20 C25 C26 178.1(6)
C19 C20 C25 C26 0.6(7)
C29 N10 C26 C27 -3.5(9)
C29 N10 C26 C25 176.1(6)
C24 C25 C26 N10 -2.7(12)
C20 C25 C26 N10 179.6(6)
C24 C25 C26 C27 176.9(7)
C20 C25 C26 C27 -0.8(7)
C28 N9 C27 C19 -176.5(6)
Zn2 N9 C27 C19 2.8(9)
C28 N9 C27 C26 -0.1(9)
Zn2 N9 C27 C26 179.2(4)
N8 C19 C27 N9 -3.4(12)
C20 C19 C27 N9 176.5(6)
N8 C19 C27 C26 179.9(6)
C20 C19 C27 C26 -0.3(7)
N10 C26 C27 N9 3.3(10)
C25 C26 C27 N9 -176.4(6)
N10 C26 C27 C19 -179.7(6)
C25 C26 C27 C19 0.7(7)
C27 N9 C28 C33 177.8(5)
Zn2 N9 C28 C33 -1.4(8)
C27 N9 C28 C29 -2.2(8)
Zn2 N9 C28 C29 178.5(4)
C26 N10 C29 C30 -178.6(6)
C26 N10 C29 C28 1.1(9)
N9 C28 C29 N10 1.9(9)
C33 C28 C29 N10 -178.1(6)
N9 C28 C29 C30 -178.5(6)
C33 C28 C29 C30 1.5(9)
N10 C29 C30 C31 179.9(6)
C28 C29 C30 C31 0.3(10)
C29 C30 C31 C32 -1.8(10)
C30 C31 C32 C33 1.5(10)
C30 C31 C32 C34 174.6(6)
C31 C32 C33 C28 0.3(9)
C34 C32 C33 C28 -172.8(6)
N9 C28 C33 C32 178.2(5)
C29 C28 C33 C32 -1.8(9)
Zn1 O3 C34 O4 -6.8(9)
Zn1 O3 C34 C32 170.7(4)
C33 C32 C34 O4 156.4(6)
C31 C32 C34 O4 -16.6(9)
C33 C32 C34 O3 -21.3(9)
C31 C32 C34 O3 165.7(6)
C44 S7' C43 S7 65.2(7)
O9 S7' C43 S7 -48.0(5)
O9 S7 C43 S7' 58.0(7)
C44 S7 C43 S7' -52.2(7)
O9 S7' C44 S7 49.0(5)
C43 S7' C44 S7 -63.2(6)
O9 S7 C44 S7' -57.3(7)
C43 S7 C44 S7' 55.2(7)
